data_7135017
loop_
_publ_author_name
'Sahoo, Rajata Kumar'
'W&#xf6;lper, Christoph'
'M&#xf6;bius, Joost'
'Schulz, Stephan'

_publ_section_title
;
 Synthesis and reactivity of acyclic heterotrinuclear metal complexes.
;
_journal_issue 86
_journal_name_full 'Chemical communications (Cambridge, England)'
_journal_page_first 16774
_journal_page_last 16777
_journal_paper_doi 10.1039/d5cc03627e
_journal_volume 61
_journal_year 2025
_chemical_formula_sum 'C33 H51 Ga N2 Zn'
_chemical_formula_weight 610.84
_space_group_crystal_system orthorhombic
_space_group_IT_number 19
_space_group_name_Hall 'P 2ac 2ab'
_space_group_name_H-M_alt 'P 21 21 21'
_atom_sites_solution_hydrogens geom
_atom_sites_solution_primary direct
_atom_sites_solution_secondary difmap
_audit_creation_method SHELXL-2017/1
_audit_update_record
;
2025-06-25 deposited with the CCDC.	2025-09-25 downloaded from the CCDC.
;
_cell_angle_alpha 90
_cell_angle_beta 90
_cell_angle_gamma 90
_cell_formula_units_Z 4
_cell_length_a 9.8760(8)
_cell_length_b 16.0049(13)
_cell_length_c 20.2690(17)
_cell_measurement_reflns_used 9671
_cell_measurement_temperature 100(2)
_cell_measurement_theta_max 80.08
_cell_measurement_theta_min 2.76
_cell_volume 3203.8(5)
_computing_cell_refinement 'Bruker APEX3(v2017.3-0)'
_computing_data_collection 'Bruker APEX3(v2017.3-0)'
_computing_data_reduction 'Bruker APEX3(v2017.3-0)'
_computing_molecular_graphics 'ORTEP/PLATON (Spek)'
_computing_publication_material 'BRUKER AXS SHELXTL (c) 2008 / Vers. 2008/4'
_computing_structure_refinement 'SHELXL-2017/1 (Sheldrick, 2017)'
_computing_structure_solution 'Bruker APEX3(v2017.3-0)'
_diffrn_ambient_temperature 100(2)
_diffrn_detector_area_resol_mean 7.3910
_diffrn_measured_fraction_theta_full 0.999
_diffrn_measured_fraction_theta_max 0.992
_diffrn_measurement_device_type 'Bruker D8 Venture (Photon II detector)'
_diffrn_measurement_method 'Data collection strategy APEX 3/Queen'
_diffrn_radiation_monochromator 'multilayer mirror'
_diffrn_radiation_type CuK\a
_diffrn_radiation_wavelength 1.54178
_diffrn_reflns_av_R_equivalents 0.0657
_diffrn_reflns_av_unetI/netI 0.0213
_diffrn_reflns_Laue_measured_fraction_full 0.999
_diffrn_reflns_Laue_measured_fraction_max 0.992
_diffrn_reflns_limit_h_max 12
_diffrn_reflns_limit_h_min -12
_diffrn_reflns_limit_k_max 20
_diffrn_reflns_limit_k_min -20
_diffrn_reflns_limit_l_max 24
_diffrn_reflns_limit_l_min -25
_diffrn_reflns_number 136095
_diffrn_reflns_point_group_measured_fraction_full 0.999
_diffrn_reflns_point_group_measured_fraction_max 0.993
_diffrn_reflns_theta_full 67.679
_diffrn_reflns_theta_max 80.758
_diffrn_reflns_theta_min 3.519
_diffrn_source 'micro-focus sealed tube'
_diffrn_source_type 'INCOATEC I\mS 3.0'
_exptl_absorpt_coefficient_mu 2.101
_exptl_absorpt_correction_T_max 0.53
_exptl_absorpt_correction_T_min 0.28
_exptl_absorpt_correction_type numerical
_exptl_absorpt_process_details 'SADABS, Blessing, Acta Cryst 1995 A51 33-38'
_exptl_crystal_colour orange
_exptl_crystal_density_diffrn 1.266
_exptl_crystal_description block
_exptl_crystal_F_000 1296
_exptl_crystal_size_max 0.478
_exptl_crystal_size_mid 0.270
_exptl_crystal_size_min 0.242
_refine_diff_density_max 0.921
_refine_diff_density_min -0.605
_refine_diff_density_rms 0.064
_refine_ls_abs_structure_details
; 
 Refined as an inversion twin. 
;
_refine_ls_abs_structure_Flack 0.27(2)
_refine_ls_extinction_method none
_refine_ls_goodness_of_fit_ref 1.079
_refine_ls_hydrogen_treatment constr
_refine_ls_matrix_type full
_refine_ls_number_parameters 347
_refine_ls_number_reflns 6976
_refine_ls_number_restraints 0
_refine_ls_restrained_S_all 1.079
_refine_ls_R_factor_all 0.0271
_refine_ls_R_factor_gt 0.0270
_refine_ls_shift/su_max 0.003
_refine_ls_shift/su_mean 0.000
_refine_ls_structure_factor_coef Fsqd
_refine_ls_weighting_details 'w=1/[\s^2^(Fo^2^)+(0.0429P)^2^+1.2230P] where P=(Fo^2^+2Fc^2^)/3'
_refine_ls_weighting_scheme calc
_refine_ls_wR_factor_gt 0.0711
_refine_ls_wR_factor_ref 0.0713
_reflns_Friedel_coverage 0.786
_reflns_Friedel_fraction_full 0.999
_reflns_Friedel_fraction_max 0.993
_reflns_number_gt 6970
_reflns_number_total 6976
_reflns_threshold_expression 'I > 2\s(I)'
_cod_data_source_file d5cc03627e2.cif
_cod_data_source_block sah_102m
_cod_depositor_comments 'Adding full bibliography for 7135011--7135020.cif.'
_cod_database_code 7135017
_shelx_shelxl_version_number 2017/1
_shelx_space_group_comment
; 
The symmetry employed for this shelxl refinement is uniquely defined 
by the following loop, which should always be used as a source of 
symmetry information in preference to the above space-group names. 
They are only intended as comments. 
;
_shelx_estimated_absorpt_t_min 0.433
_shelx_estimated_absorpt_t_max 0.630

loop_
_space_group_symop_operation_xyz
'x, y, z'
'-x+1/2, -y, z+1/2'
'-x, y+1/2, -z+1/2'
'x+1/2, -y+1/2, -z'

loop_
_atom_site_label
_atom_site_type_symbol
_atom_site_fract_x
_atom_site_fract_y
_atom_site_fract_z
_atom_site_U_iso_or_equiv
_atom_site_adp_type
_atom_site_occupancy
_atom_site_site_symmetry_order
_atom_site_calc_flag
_atom_site_refinement_flags_posn
_atom_site_refinement_flags_adp
_atom_site_refinement_flags_occupancy
_atom_site_disorder_assembly
_atom_site_disorder_group
Ga1 Ga 0.33979(3) 0.13624(2) 0.74523(2) 0.01602(8) Uani 1 1 d . . . . .
Zn1 Zn 0.14282(3) 0.22647(2) 0.73859(2) 0.02560(9) Uani 1 1 d . . . . .
N1 N 0.4796(2) 0.17424(12) 0.68027(9) 0.0162(4) Uani 1 1 d . . . . .
N2 N 0.4505(2) 0.17650(12) 0.82206(9) 0.0172(4) Uani 1 1 d . . . . .
C1 C 0.5415(2) 0.24636(13) 0.69173(11) 0.0160(4) Uani 1 1 d . . . . .
C2 C 0.5434(2) 0.28515(13) 0.75396(12) 0.0187(4) Uani 1 1 d . . . . .
H2 H 0.566636 0.342746 0.754530 0.022 Uiso 1 1 calc R U . . .
C3 C 0.5149(3) 0.24852(14) 0.81541(12) 0.0183(4) Uani 1 1 d . . . . .
C4 C 0.6201(3) 0.28869(15) 0.63713(12) 0.0230(5) Uani 1 1 d . . . . .
H4A H 0.572372 0.281176 0.595158 0.034 Uiso 1 1 calc R U . . .
H4B H 0.710585 0.263857 0.634038 0.034 Uiso 1 1 calc R U . . .
H4C H 0.628308 0.348468 0.646807 0.034 Uiso 1 1 calc R U . . .
C5 C 0.5665(3) 0.29551(15) 0.87515(12) 0.0246(5) Uani 1 1 d . . . . .
H5A H 0.665440 0.299170 0.873220 0.037 Uiso 1 1 calc R U . . .
H5B H 0.539483 0.265877 0.915365 0.037 Uiso 1 1 calc R U . . .
H5C H 0.527864 0.351920 0.875543 0.037 Uiso 1 1 calc R U . . .
C6 C 0.4937(2) 0.13157(14) 0.61815(11) 0.0172(4) Uani 1 1 d . . . . .
C7 C 0.3990(2) 0.14743(15) 0.56750(12) 0.0196(4) Uani 1 1 d . . . . .
C8 C 0.4071(3) 0.10019(16) 0.50964(13) 0.0243(5) Uani 1 1 d . . . . .
H8 H 0.343125 0.109405 0.475404 0.029 Uiso 1 1 calc R U . . .
C9 C 0.5070(3) 0.04000(16) 0.50124(13) 0.0273(5) Uani 1 1 d . . . . .
H9 H 0.510621 0.008115 0.461750 0.033 Uiso 1 1 calc R U . . .
C10 C 0.6010(3) 0.02674(15) 0.55058(13) 0.0249(5) Uani 1 1 d . . . . .
H10 H 0.670318 -0.013604 0.544129 0.030 Uiso 1 1 calc R U . . .
C11 C 0.5964(2) 0.07161(14) 0.61006(12) 0.0203(5) Uani 1 1 d . . . . .
C12 C 0.2897(2) 0.21368(15) 0.57316(12) 0.0206(5) Uani 1 1 d . . . . .
H12 H 0.301045 0.242453 0.616604 0.025 Uiso 1 1 calc R U . . .
C13 C 0.3028(3) 0.27959(16) 0.51861(13) 0.0279(5) Uani 1 1 d . . . . .
H13A H 0.302401 0.252003 0.475448 0.042 Uiso 1 1 calc R U . . .
H13B H 0.387946 0.310264 0.524234 0.042 Uiso 1 1 calc R U . . .
H13C H 0.226583 0.318621 0.521296 0.042 Uiso 1 1 calc R U . . .
C14 C 0.1480(3) 0.17481(18) 0.57151(14) 0.0301(5) Uani 1 1 d . . . . .
H14A H 0.133830 0.147152 0.528930 0.045 Uiso 1 1 calc R U . . .
H14B H 0.079894 0.218704 0.577418 0.045 Uiso 1 1 calc R U . . .
H14C H 0.139672 0.133717 0.607117 0.045 Uiso 1 1 calc R U . . .
C15 C 0.7039(3) 0.05587(15) 0.66225(13) 0.0225(5) Uani 1 1 d . . . . .
H15 H 0.677119 0.086829 0.703071 0.027 Uiso 1 1 calc R U . . .
C16 C 0.8425(3) 0.0886(2) 0.64008(16) 0.0370(6) Uani 1 1 d . . . . .
H16A H 0.871694 0.058239 0.600567 0.056 Uiso 1 1 calc R U . . .
H16B H 0.908630 0.080079 0.675484 0.056 Uiso 1 1 calc R U . . .
H16C H 0.835708 0.148320 0.630011 0.056 Uiso 1 1 calc R U . . .
C17 C 0.7175(3) -0.03667(18) 0.67991(16) 0.0349(6) Uani 1 1 d . . . . .
H17A H 0.738793 -0.068751 0.640061 0.052 Uiso 1 1 calc R U . . .
H17B H 0.632033 -0.056772 0.698699 0.052 Uiso 1 1 calc R U . . .
H17C H 0.790262 -0.043765 0.712281 0.052 Uiso 1 1 calc R U . . .
C18 C 0.4365(2) 0.13597(15) 0.88517(11) 0.0201(4) Uani 1 1 d . . . . .
C19 C 0.3314(3) 0.15973(15) 0.92825(12) 0.0243(5) Uani 1 1 d . . . . .
C20 C 0.3198(3) 0.11695(16) 0.98820(14) 0.0315(6) Uani 1 1 d . . . . .
H20 H 0.250086 0.132223 1.018142 0.038 Uiso 1 1 calc R U . . .
C21 C 0.4070(3) 0.05334(18) 1.00484(14) 0.0338(6) Uani 1 1 d . . . . .
H21 H 0.397785 0.025704 1.046069 0.041 Uiso 1 1 calc R U . . .
C22 C 0.5083(3) 0.02959(16) 0.96146(13) 0.0289(6) Uani 1 1 d . . . . .
H22 H 0.567699 -0.014708 0.973117 0.035 Uiso 1 1 calc R U . . .
C23 C 0.5244(3) 0.06995(15) 0.90063(12) 0.0224(5) Uani 1 1 d . . . . .
C24 C 0.2302(3) 0.22799(17) 0.91176(13) 0.0283(5) Uani 1 1 d . . . . .
H24 H 0.256420 0.252764 0.868306 0.034 Uiso 1 1 calc R U . . .
C25 C 0.2309(4) 0.29828(18) 0.96345(16) 0.0379(7) Uani 1 1 d . . . . .
H25A H 0.320683 0.324351 0.964694 0.057 Uiso 1 1 calc R U . . .
H25B H 0.209604 0.274974 1.006936 0.057 Uiso 1 1 calc R U . . .
H25C H 0.162973 0.340335 0.951674 0.057 Uiso 1 1 calc R U . . .
C26 C 0.0868(3) 0.1917(2) 0.90489(19) 0.0426(8) Uani 1 1 d . . . . .
H26A H 0.024415 0.235767 0.890711 0.064 Uiso 1 1 calc R U . . .
H26B H 0.057142 0.169345 0.947533 0.064 Uiso 1 1 calc R U . . .
H26C H 0.087413 0.146724 0.872053 0.064 Uiso 1 1 calc R U . . .
C27 C 0.6344(3) 0.04275(16) 0.85299(12) 0.0239(5) Uani 1 1 d . . . . .
H27 H 0.598502 0.050942 0.807308 0.029 Uiso 1 1 calc R U . . .
C28 C 0.7618(3) 0.0962(2) 0.85947(18) 0.0374(7) Uani 1 1 d . . . . .
H28A H 0.829506 0.077509 0.827359 0.056 Uiso 1 1 calc R U . . .
H28B H 0.798560 0.090657 0.904162 0.056 Uiso 1 1 calc R U . . .
H28C H 0.739118 0.154892 0.851036 0.056 Uiso 1 1 calc R U . . .
C29 C 0.6713(3) -0.04965(18) 0.86008(15) 0.0355(6) Uani 1 1 d . . . . .
H29A H 0.588506 -0.083409 0.859614 0.053 Uiso 1 1 calc R U . . .
H29B H 0.719251 -0.058332 0.901845 0.053 Uiso 1 1 calc R U . . .
H29C H 0.729742 -0.066401 0.823314 0.053 Uiso 1 1 calc R U . . .
C30 C -0.0173(3) 0.3000(2) 0.73802(18) 0.0412(7) Uani 1 1 d . . . . .
H30A H -0.098853 0.264141 0.740242 0.049 Uiso 1 1 calc R U . . .
H30B H -0.015334 0.333876 0.778868 0.049 Uiso 1 1 calc R U . . .
C31 C -0.0343(3) 0.3592(2) 0.6802(2) 0.0474(8) Uani 1 1 d . . . . .
H31A H -0.034700 0.327149 0.638932 0.071 Uiso 1 1 calc R U . . .
H31B H 0.040870 0.399117 0.679536 0.071 Uiso 1 1 calc R U . . .
H31C H -0.120075 0.389424 0.684597 0.071 Uiso 1 1 calc R U . . .
C32 C 0.3313(2) 0.01227(13) 0.74421(13) 0.0241(5) Uani 1 1 d . . . . .
H32A H 0.422986 -0.010262 0.735576 0.029 Uiso 1 1 calc R U . . .
H32B H 0.302216 -0.007811 0.788177 0.029 Uiso 1 1 calc R U . . .
C33 C 0.2334(3) -0.02116(17) 0.69180(16) 0.0330(6) Uani 1 1 d . . . . .
H33A H 0.266345 -0.005830 0.647828 0.050 Uiso 1 1 calc R U . . .
H33B H 0.143435 0.003121 0.698793 0.050 Uiso 1 1 calc R U . . .
H33C H 0.227797 -0.082133 0.695272 0.050 Uiso 1 1 calc R U . . .

loop_
_atom_site_aniso_label
_atom_site_aniso_U_11
_atom_site_aniso_U_22
_atom_site_aniso_U_33
_atom_site_aniso_U_23
_atom_site_aniso_U_13
_atom_site_aniso_U_12
Ga1 0.01448(13) 0.01541(13) 0.01819(13) -0.00025(10) 0.00051(10) -0.00104(9)
Zn1 0.01877(15) 0.02927(17) 0.02875(18) -0.00296(13) -0.00078(14) 0.00696(12)
N1 0.0153(9) 0.0176(9) 0.0159(9) -0.0015(7) 0.0002(7) 0.0009(7)
N2 0.0181(9) 0.0177(8) 0.0157(9) 0.0005(7) 0.0005(7) -0.0013(7)
C1 0.0140(10) 0.0162(10) 0.0178(10) 0.0018(8) 0.0004(8) 0.0005(8)
C2 0.0205(9) 0.0163(9) 0.0193(10) -0.0003(9) 0.0001(9) -0.0036(7)
C3 0.0190(11) 0.0179(10) 0.0180(10) -0.0010(8) -0.0020(9) 0.0004(8)
C4 0.0238(12) 0.0244(11) 0.0207(11) 0.0014(9) 0.0026(9) -0.0063(9)
C5 0.0318(13) 0.0243(11) 0.0178(11) -0.0017(9) -0.0021(10) -0.0077(10)
C6 0.0173(10) 0.0183(9) 0.0159(10) -0.0018(8) 0.0028(8) -0.0030(9)
C7 0.0201(11) 0.0190(10) 0.0196(10) -0.0017(9) 0.0003(8) -0.0014(9)
C8 0.0269(12) 0.0264(11) 0.0195(11) -0.0049(9) -0.0024(10) -0.0017(10)
C9 0.0344(14) 0.0256(12) 0.0220(11) -0.0079(9) 0.0052(11) -0.0020(11)
C10 0.0297(13) 0.0209(11) 0.0240(12) -0.0030(9) 0.0061(10) 0.0030(9)
C11 0.0207(11) 0.0186(10) 0.0215(11) 0.0004(9) 0.0045(9) 0.0007(9)
C12 0.0183(11) 0.0246(11) 0.0190(11) -0.0014(9) -0.0029(8) 0.0007(9)
C13 0.0328(13) 0.0263(12) 0.0247(12) 0.0018(10) -0.0057(10) 0.0018(11)
C14 0.0194(12) 0.0341(13) 0.0369(14) -0.0011(11) -0.0035(11) -0.0003(11)
C15 0.0211(11) 0.0237(11) 0.0228(11) -0.0007(9) 0.0025(9) 0.0052(9)
C16 0.0235(13) 0.0462(16) 0.0413(15) 0.0084(13) -0.0026(13) -0.0001(12)
C17 0.0374(15) 0.0304(14) 0.0368(15) 0.0051(11) -0.0020(12) 0.0085(12)
C18 0.0232(11) 0.0205(10) 0.0167(10) 0.0002(9) -0.0012(9) -0.0046(10)
C19 0.0305(13) 0.0211(11) 0.0212(11) -0.0001(8) 0.0045(10) -0.0034(10)
C20 0.0411(16) 0.0285(12) 0.0249(12) 0.0015(10) 0.0106(11) -0.0025(11)
C21 0.0493(18) 0.0305(13) 0.0216(12) 0.0081(11) 0.0056(12) -0.0052(12)
C22 0.0387(15) 0.0240(12) 0.0240(12) 0.0060(10) -0.0018(11) -0.0016(11)
C23 0.0275(12) 0.0205(10) 0.0191(11) 0.0020(9) -0.0017(10) -0.0028(9)
C24 0.0314(13) 0.0278(12) 0.0257(13) 0.0013(11) 0.0118(11) 0.0012(11)
C25 0.0546(19) 0.0274(13) 0.0318(15) 0.0001(11) 0.0173(14) 0.0044(13)
C26 0.0304(15) 0.0469(18) 0.051(2) 0.0056(15) 0.0100(14) -0.0016(13)
C27 0.0236(12) 0.0263(12) 0.0219(11) 0.0048(9) -0.0032(10) 0.0029(10)
C28 0.0259(14) 0.0358(15) 0.0506(18) 0.0015(13) 0.0024(13) -0.0015(12)
C29 0.0377(15) 0.0286(13) 0.0402(15) 0.0033(11) 0.0022(13) 0.0054(12)
C30 0.0291(13) 0.0472(16) 0.0471(18) -0.0035(14) 0.0006(14) 0.0168(12)
C31 0.0278(14) 0.0489(19) 0.065(2) 0.0049(18) -0.0054(15) 0.0115(14)
C32 0.0241(11) 0.0146(9) 0.0334(12) 0.0026(9) -0.0043(11) -0.0033(8)
C33 0.0315(14) 0.0240(13) 0.0435(16) -0.0035(11) -0.0067(12) -0.0028(10)

loop_
_atom_type_symbol
_atom_type_description
_atom_type_scat_dispersion_real
_atom_type_scat_dispersion_imag
_atom_type_scat_source
C C 0.0181 0.0091 'International Tables Vol C Tables 4.2.6.8 and 6.1.1.4'
H H 0.0000 0.0000 'International Tables Vol C Tables 4.2.6.8 and 6.1.1.4'
N N 0.0311 0.0180 'International Tables Vol C Tables 4.2.6.8 and 6.1.1.4'
Zn Zn -1.5491 0.6778 'International Tables Vol C Tables 4.2.6.8 and 6.1.1.4'
Ga Ga -1.2846 0.7763 'International Tables Vol C Tables 4.2.6.8 and 6.1.1.4'

loop_
_geom_angle_atom_site_label_1
_geom_angle_atom_site_label_2
_geom_angle_atom_site_label_3
_geom_angle
_geom_angle_site_symmetry_1
_geom_angle_site_symmetry_3
_geom_angle_publ_flag
C32 Ga1 N1 109.01(9) . . ?
C32 Ga1 N2 110.58(9) . . ?
N1 Ga1 N2 92.13(8) . . ?
C32 Ga1 Zn1 124.07(7) . . ?
N1 Ga1 Zn1 109.60(6) . . ?
N2 Ga1 Zn1 106.75(6) . . ?
C30 Zn1 Ga1 177.16(11) . . ?
C1 N1 C6 121.4(2) . . ?
C1 N1 Ga1 117.84(15) . . ?
C6 N1 Ga1 119.86(15) . . ?
C3 N2 C18 121.9(2) . . ?
C3 N2 Ga1 117.52(16) . . ?
C18 N2 Ga1 119.47(15) . . ?
N1 C1 C2 123.2(2) . . ?
N1 C1 C4 119.9(2) . . ?
C2 C1 C4 116.87(19) . . ?
C3 C2 C1 127.47(19) . . ?
N2 C3 C2 123.4(2) . . ?
N2 C3 C5 120.9(2) . . ?
C2 C3 C5 115.7(2) . . ?
C11 C6 C7 121.1(2) . . ?
C11 C6 N1 119.7(2) . . ?
C7 C6 N1 119.1(2) . . ?
C8 C7 C6 118.3(2) . . ?
C8 C7 C12 118.8(2) . . ?
C6 C7 C12 122.8(2) . . ?
C9 C8 C7 121.2(2) . . ?
C10 C9 C8 119.7(2) . . ?
C9 C10 C11 121.4(2) . . ?
C10 C11 C6 118.2(2) . . ?
C10 C11 C15 119.3(2) . . ?
C6 C11 C15 122.4(2) . . ?
C7 C12 C14 111.4(2) . . ?
C7 C12 C13 111.5(2) . . ?
C14 C12 C13 109.9(2) . . ?
C11 C15 C17 112.6(2) . . ?
C11 C15 C16 111.3(2) . . ?
C17 C15 C16 108.7(2) . . ?
C23 C18 C19 121.4(2) . . ?
C23 C18 N2 118.6(2) . . ?
C19 C18 N2 119.9(2) . . ?
C20 C19 C18 117.8(2) . . ?
C20 C19 C24 119.3(2) . . ?
C18 C19 C24 122.9(2) . . ?
C21 C20 C19 121.6(3) . . ?
C20 C21 C22 120.0(2) . . ?
C21 C22 C23 120.9(3) . . ?
C22 C23 C18 118.3(2) . . ?
C22 C23 C27 120.6(2) . . ?
C18 C23 C27 121.1(2) . . ?
C19 C24 C26 110.8(2) . . ?
C19 C24 C25 111.9(2) . . ?
C26 C24 C25 110.0(2) . . ?
C23 C27 C28 112.0(2) . . ?
C23 C27 C29 112.8(2) . . ?
C28 C27 C29 109.7(2) . . ?
C31 C30 Zn1 117.8(2) . . ?
C33 C32 Ga1 112.48(16) . . ?

loop_
_geom_bond_atom_site_label_1
_geom_bond_atom_site_label_2
_geom_bond_distance
_geom_bond_site_symmetry_2
_geom_bond_publ_flag
Ga1 C32 1.986(2) . ?
Ga1 N1 2.002(2) . ?
Ga1 N2 2.009(2) . ?
Ga1 Zn1 2.4265(4) . ?
Zn1 C30 1.971(3) . ?
N1 C1 1.327(3) . ?
N1 C6 1.439(3) . ?
N2 C3 1.323(3) . ?
N2 C18 1.441(3) . ?
C1 C2 1.406(3) . ?
C1 C4 1.512(3) . ?
C2 C3 1.405(3) . ?
C3 C5 1.514(3) . ?
C6 C11 1.406(3) . ?
C6 C7 1.412(3) . ?
C7 C8 1.398(3) . ?
C7 C12 1.517(3) . ?
C8 C9 1.389(4) . ?
C9 C10 1.381(4) . ?
C10 C11 1.404(3) . ?
C11 C15 1.520(4) . ?
C12 C14 1.532(3) . ?
C12 C13 1.534(3) . ?
C15 C17 1.530(4) . ?
C15 C16 1.533(4) . ?
C18 C23 1.403(4) . ?
C18 C19 1.409(3) . ?
C19 C20 1.400(3) . ?
C19 C24 1.518(4) . ?
C20 C21 1.375(4) . ?
C21 C22 1.385(4) . ?
C22 C23 1.401(3) . ?
C23 C27 1.517(4) . ?
C24 C26 1.537(4) . ?
C24 C25 1.537(4) . ?
C27 C28 1.528(4) . ?
C27 C29 1.530(4) . ?
C30 C31 1.517(5) . ?
C32 C33 1.533(4) . ?
